data_7247167
loop_
_publ_author_name
'Siddiqui, Rafia'
'Rani, Jyoti'
Akshita,
'Dhamija, Swati'
'Shivam, Kumar'
'Kagra, Deepika'
'Sharma, Purshotam'
'Venugopalan, P.'
'Patra, Ranjan'

_publ_section_title
;
 Homo- and hetero-halogen interaction based molecular associations in
 wheel--axle topology derived Sn(iv) porphyrin complexes: an experimental
 and theoretical analysis
;
_journal_issue 35
_journal_name_full CrystEngComm
_journal_page_first 4946
_journal_page_last 4959
_journal_paper_doi 10.1039/D3CE00342F
_journal_volume 25
_journal_year 2023
_chemical_formula_sum 'C65 H43 Cl3 F4 I4 N4 O4 Sn'
_chemical_formula_weight 1752.67
_chemical_name_common 3,4-difluorobenzoate-tin-tetraiodoporphrin
_space_group_crystal_system monoclinic
_space_group_IT_number 14
_space_group_name_Hall '-P 2ybc'
_space_group_name_H-M_alt 'P 1 21/c 1'
_atom_sites_solution_hydrogens geom
_audit_creation_method SHELXL-2018/3
_audit_update_record
;
2023-07-04 deposited with the CCDC.	2023-08-04 downloaded from the CCDC.
;
_cell_angle_alpha 90
_cell_angle_beta 102.912(2)
_cell_angle_gamma 90
_cell_formula_units_Z 4
_cell_length_a 12.5356(3)
_cell_length_b 40.7661(8)
_cell_length_c 12.4757(3)
_cell_measurement_reflns_used 19247
_cell_measurement_temperature 293(2)
_cell_measurement_theta_max 27.3020
_cell_measurement_theta_min 3.3220
_cell_volume 6214.2(2)
_computing_cell_refinement 'CrysAlisPro 1.171.39.33c (Rigaku OD, 2017)'
_computing_data_collection 'CrysAlisPro 1.171.39.33c (Rigaku OD, 2017)'
_computing_data_reduction 'CrysAlisPro 1.171.39.33c (Rigaku OD, 2017)'
_computing_molecular_graphics SHELX
_computing_structure_refinement 'SHELXL-2018/3 (Sheldrick, 2018)'
_computing_structure_solution 'SHELXT 2014/5 (Sheldrick, 2014)'
_diffrn_ambient_temperature 293(2)
_diffrn_measured_fraction_theta_full 0.919
_diffrn_measured_fraction_theta_max 0.919
_diffrn_measurement_device_type 'SuperNova (Mo) X-ray Source'
_diffrn_measurement_method '\w scans'
_diffrn_radiation_type MoK\a
_diffrn_radiation_wavelength 0.71073
_diffrn_reflns_av_R_equivalents 0.0397
_diffrn_reflns_av_unetI/netI 0.0323
_diffrn_reflns_Laue_measured_fraction_full 0.919
_diffrn_reflns_Laue_measured_fraction_max 0.919
_diffrn_reflns_limit_h_max 14
_diffrn_reflns_limit_h_min -12
_diffrn_reflns_limit_k_max 47
_diffrn_reflns_limit_k_min -48
_diffrn_reflns_limit_l_max 14
_diffrn_reflns_limit_l_min -14
_diffrn_reflns_number 31773
_diffrn_reflns_point_group_measured_fraction_full 0.919
_diffrn_reflns_point_group_measured_fraction_max 0.919
_diffrn_reflns_theta_full 25.000
_diffrn_reflns_theta_max 25.000
_diffrn_reflns_theta_min 3.253
_diffrn_source 'micro-focus sealed X-ray tube'
_exptl_absorpt_coefficient_mu 2.591
_exptl_absorpt_correction_T_max 1.00000
_exptl_absorpt_correction_T_min 0.70729
_exptl_absorpt_correction_type multi-scan
_exptl_absorpt_process_details
;
CrysAlisPro 1.171.39.46 (Rigaku Oxford Diffraction, 2018)
Empirical absorption correction using spherical harmonics,
 implemented in SCALE3 ABSPACK scaling algorithm.
;
_exptl_crystal_colour pink
_exptl_crystal_density_diffrn 1.873
_exptl_crystal_description plate
_exptl_crystal_F_000 3368
_exptl_crystal_size_max 0.12
_exptl_crystal_size_mid 0.10
_exptl_crystal_size_min 0.06
_refine_diff_density_max 2.206
_refine_diff_density_min -1.261
_refine_diff_density_rms 0.119
_refine_ls_extinction_method none
_refine_ls_goodness_of_fit_ref 1.022
_refine_ls_hydrogen_treatment constr
_refine_ls_matrix_type full
_refine_ls_number_parameters 760
_refine_ls_number_reflns 10049
_refine_ls_number_restraints 24
_refine_ls_restrained_S_all 1.021
_refine_ls_R_factor_all 0.0682
_refine_ls_R_factor_gt 0.0569
_refine_ls_shift/su_max 0.002
_refine_ls_shift/su_mean 0.000
_refine_ls_structure_factor_coef Fsqd
_refine_ls_weighting_details 'w=1/[\s^2^(Fo^2^)+(0.0882P)^2^+23.6205P] where P=(Fo^2^+2Fc^2^)/3'
_refine_ls_weighting_scheme calc
_refine_ls_wR_factor_gt 0.1590
_refine_ls_wR_factor_ref 0.1658
_reflns_Friedel_coverage 0.000
_reflns_number_gt 8178
_reflns_number_total 10049
_reflns_threshold_expression 'I > 2\s(I)'
_cod_data_source_file d3ce00342f2.cif
_cod_data_source_block shelx_CCDC4
_cod_depositor_comments 'Adding full bibliography for 7247163--7247169.cif.'
_cod_original_sg_symbol_H-M 'P 21/c'
_cod_database_code 7247167
_shelx_shelxl_version_number 2018/3
_shelx_space_group_comment
;
The symmetry employed for this shelxl refinement is uniquely defined
by the following loop, which should always be used as a source of
symmetry information in preference to the above space-group names.
They are only intended as comments.
;

loop_
_space_group_symop_operation_xyz
'x, y, z'
'-x, y+1/2, -z+1/2'
'-x, -y, -z'
'x, -y-1/2, z-1/2'

loop_
_atom_site_label
_atom_site_type_symbol
_atom_site_fract_x
_atom_site_fract_y
_atom_site_fract_z
_atom_site_U_iso_or_equiv
_atom_site_adp_type
_atom_site_occupancy
_atom_site_site_symmetry_order
_atom_site_calc_flag
_atom_site_refinement_flags_posn
_atom_site_refinement_flags_adp
_atom_site_refinement_flags_occupancy
_atom_site_disorder_assembly
_atom_site_disorder_group
Sn1 Sn 0.62578(3) 0.40249(2) 0.31302(4) 0.04240(15) Uani 1 1 d . . . . .
F1 F 0.1972(6) 0.3934(2) 0.6087(7) 0.135(3) Uani 1 1 d . . . . .
F2 F 0.2689(8) 0.4090(2) 0.8099(8) 0.161(4) Uani 1 1 d . . . . .
F3 F 1.0360(8) 0.3757(3) 0.0238(9) 0.194(5) Uani 1 1 d . . . . .
F4 F 1.0114(6) 0.4117(2) -0.1553(6) 0.133(3) Uani 1 1 d . . . . .
I1 I 0.84986(6) 0.60925(2) 0.70210(6) 0.0871(2) Uani 1 1 d . . . . .
I2 I 1.23455(7) 0.29429(2) 0.82169(7) 0.1193(4) Uani 1 1 d . . . . .
I3 I 0.38677(8) 0.19295(2) -0.04983(7) 0.1088(3) Uani 1 1 d . . . . .
I4 I 0.05039(4) 0.51617(2) -0.21865(4) 0.06618(19) Uani 1 1 d . . . . .
N1 N 0.5718(4) 0.45095(13) 0.2941(4) 0.0430(12) Uani 1 1 d . . . . .
N2 N 0.7633(4) 0.41785(13) 0.4312(5) 0.0459(13) Uani 1 1 d . . . . .
N3 N 0.6795(4) 0.35392(13) 0.3319(5) 0.0494(14) Uani 1 1 d . . . . .
N4 N 0.4869(4) 0.38754(13) 0.1972(5) 0.0459(13) Uani 1 1 d . . . . .
O1 O 0.5326(4) 0.39729(13) 0.4363(4) 0.0589(13) Uani 1 1 d . . . . .
O2 O 0.6556(6) 0.3797(2) 0.5806(7) 0.109(3) Uani 1 1 d . . . . .
O3 O 0.7212(4) 0.40615(13) 0.1952(4) 0.0566(12) Uani 1 1 d . . . . .
O4 O 0.6092(5) 0.43284(18) 0.0590(5) 0.087(2) Uani 1 1 d . . . . .
C1 C 0.4811(5) 0.46206(16) 0.2180(6) 0.0434(15) Uani 1 1 d . . . . .
C2 C 0.4750(6) 0.49649(17) 0.2306(6) 0.0513(17) Uani 1 1 d . . . . .
H2 H 0.422009 0.510221 0.189629 0.062 Uiso 1 1 calc R U . . .
C3 C 0.5596(6) 0.50601(17) 0.3125(6) 0.0492(16) Uani 1 1 d . . . . .
H3 H 0.575191 0.527363 0.337351 0.059 Uiso 1 1 calc R U . . .
C4 C 0.6206(5) 0.47730(16) 0.3539(5) 0.0425(15) Uani 1 1 d . . . . .
C5 C 0.7165(5) 0.47673(17) 0.4376(6) 0.0456(15) Uani 1 1 d . . . . .
C6 C 0.7812(5) 0.44873(17) 0.4728(5) 0.0437(15) Uani 1 1 d . . . . .
C7 C 0.8765(5) 0.44736(18) 0.5611(6) 0.0512(17) Uani 1 1 d . . . . .
H7 H 0.907658 0.465023 0.604094 0.061 Uiso 1 1 calc R U . . .
C8 C 0.9129(5) 0.41666(19) 0.5712(6) 0.0523(17) Uani 1 1 d . . . . .
H8 H 0.974406 0.409228 0.621670 0.063 Uiso 1 1 calc R U . . .
C9 C 0.8408(5) 0.39691(17) 0.4907(6) 0.0478(16) Uani 1 1 d . . . . .
C10 C 0.8451(5) 0.36289(18) 0.4793(6) 0.0499(17) Uani 1 1 d . . . . .
C11 C 0.7706(6) 0.34312(17) 0.4078(6) 0.0510(17) Uani 1 1 d . . . . .
C12 C 0.7733(7) 0.30836(19) 0.4003(7) 0.063(2) Uani 1 1 d . . . . .
H12 H 0.825108 0.294667 0.443247 0.076 Uiso 1 1 calc R U . . .
C13 C 0.6862(6) 0.29837(18) 0.3187(7) 0.061(2) Uani 1 1 d . . . . .
H13 H 0.669282 0.276909 0.295741 0.073 Uiso 1 1 calc R U . . .
C14 C 0.6266(6) 0.32729(17) 0.2756(6) 0.0528(17) Uani 1 1 d . . . . .
C15 C 0.5299(6) 0.32843(17) 0.1941(6) 0.0519(17) Uani 1 1 d . . . . .
C16 C 0.4656(5) 0.35581(17) 0.1590(6) 0.0505(17) Uani 1 1 d . . . . .
C17 C 0.3693(6) 0.35672(19) 0.0731(6) 0.0577(19) Uani 1 1 d . . . . .
H17 H 0.335839 0.338730 0.033494 0.069 Uiso 1 1 calc R U . . .
C18 C 0.3347(6) 0.38824(18) 0.0589(6) 0.0521(17) Uani 1 1 d . . . . .
H18 H 0.273782 0.395710 0.007778 0.063 Uiso 1 1 calc R U . . .
C19 C 0.4093(5) 0.40813(16) 0.1374(5) 0.0432(15) Uani 1 1 d . . . . .
C20 C 0.4070(5) 0.44252(16) 0.1443(5) 0.0428(15) Uani 1 1 d . . . . .
C21 C 0.7492(5) 0.50781(17) 0.4993(5) 0.0447(15) Uani 1 1 d . . . . .
C22 C 0.6822(7) 0.5214(2) 0.5593(7) 0.063(2) Uani 1 1 d . . . . .
H22 H 0.616005 0.511281 0.560614 0.075 Uiso 1 1 calc R U . . .
C23 C 0.7116(7) 0.5501(2) 0.6186(7) 0.066(2) Uani 1 1 d . . . . .
H23 H 0.665815 0.559075 0.660253 0.080 Uiso 1 1 calc R U . . .
C24 C 0.8087(6) 0.56522(18) 0.6150(6) 0.0547(18) Uani 1 1 d . . . . .
C25 C 0.8760(6) 0.55239(19) 0.5543(6) 0.0596(19) Uani 1 1 d . . . . .
H25 H 0.941270 0.562837 0.551580 0.071 Uiso 1 1 calc R U . . .
C26 C 0.8463(6) 0.52362(18) 0.4965(6) 0.0543(18) Uani 1 1 d . . . . .
H26 H 0.892334 0.514748 0.454980 0.065 Uiso 1 1 calc R U . . .
C27 C 0.9371(6) 0.34589(17) 0.5597(6) 0.0527(18) Uani 1 1 d . . . . .
C28 C 0.9348(8) 0.3431(3) 0.6679(8) 0.090(3) Uani 1 1 d . . . . .
H28 H 0.875304 0.351291 0.692642 0.107 Uiso 1 1 calc R U . . .
C29 C 1.0189(9) 0.3285(3) 0.7400(8) 0.094(3) Uani 1 1 d . . . . .
H29 H 1.016002 0.327085 0.813721 0.113 Uiso 1 1 calc R U . . .
C30 C 1.1050(7) 0.3162(2) 0.7081(7) 0.070(2) Uani 1 1 d . . . . .
C31 C 1.1123(7) 0.3192(3) 0.6015(9) 0.084(3) Uani 1 1 d . . . . .
H31 H 1.173597 0.311424 0.579104 0.101 Uiso 1 1 calc R U . . .
C32 C 1.0279(7) 0.3339(2) 0.5268(7) 0.076(3) Uani 1 1 d . . . . .
H32 H 1.032172 0.335693 0.453557 0.091 Uiso 1 1 calc R U . . .
C33 C 0.4948(6) 0.29686(17) 0.1351(6) 0.0550(18) Uani 1 1 d . . . . .
C34 C 0.4023(7) 0.2807(2) 0.1466(8) 0.073(2) Uani 1 1 d . . . . .
H34 H 0.358594 0.289481 0.190670 0.088 Uiso 1 1 calc R U . . .
C35 C 0.3738(8) 0.2512(2) 0.0927(9) 0.079(3) Uani 1 1 d . . . . .
H35 H 0.312324 0.240091 0.103532 0.095 Uiso 1 1 calc R U . . .
C36 C 0.4314(8) 0.23848(19) 0.0260(7) 0.065(2) Uani 1 1 d . . . . .
C37 C 0.5197(10) 0.2546(2) 0.0097(8) 0.087(3) Uani 1 1 d . . . . .
H37 H 0.558782 0.246261 -0.039349 0.105 Uiso 1 1 calc R U . . .
C38 C 0.5533(8) 0.2837(2) 0.0657(8) 0.079(3) Uani 1 1 d . . . . .
H38 H 0.616118 0.294278 0.055616 0.095 Uiso 1 1 calc R U . . .
C39 C 0.3214(5) 0.45976(16) 0.0617(6) 0.0443(15) Uani 1 1 d . . . . .
C40 C 0.2126(6) 0.4599(2) 0.0655(6) 0.0571(19) Uani 1 1 d . . . . .
H40 H 0.190653 0.449023 0.122432 0.069 Uiso 1 1 calc R U . . .
C41 C 0.1352(6) 0.4759(2) -0.0132(7) 0.0585(19) Uani 1 1 d . . . . .
H41 H 0.062216 0.476152 -0.008618 0.070 Uiso 1 1 calc R U . . .
C42 C 0.1669(6) 0.49146(18) -0.0979(6) 0.0507(17) Uani 1 1 d . . . . .
C43 C 0.2739(6) 0.4923(2) -0.1042(6) 0.061(2) Uani 1 1 d . . . . .
H43 H 0.294921 0.503483 -0.161086 0.073 Uiso 1 1 calc R U . . .
C44 C 0.3518(6) 0.4761(2) -0.0238(6) 0.0576(19) Uani 1 1 d . . . . .
H44 H 0.424937 0.476271 -0.028054 0.069 Uiso 1 1 calc R U . . .
C45 C 0.5650(7) 0.3923(2) 0.5349(8) 0.071(2) Uani 1 1 d . . . . .
C46 C 0.4854(8) 0.3968(2) 0.6101(8) 0.073(2) Uani 1 1 d . . . . .
C47 C 0.3751(8) 0.3935(2) 0.5719(8) 0.075(2) Uani 1 1 d . . . . .
H47 H 0.345952 0.389005 0.498052 0.091 Uiso 1 1 calc R U . . .
C48 C 0.3100(9) 0.3967(3) 0.6425(10) 0.091(3) Uani 1 1 d . . . . .
C49 C 0.3472(11) 0.4044(3) 0.7498(10) 0.101(4) Uani 1 1 d . . . . .
C50 C 0.4528(10) 0.4093(3) 0.7978(11) 0.105(4) Uani 1 1 d . . . . .
H50 H 0.477400 0.415102 0.871217 0.126 Uiso 1 1 calc R U . . .
C51 C 0.5264(9) 0.4043(3) 0.7205(8) 0.085(3) Uani 1 1 d . . . . .
H51 H 0.601644 0.406131 0.746714 0.102 Uiso 1 1 calc R U . . .
C52 C 0.6963(6) 0.4193(2) 0.1002(7) 0.0600(19) Uani 1 1 d . . . . .
C53 C 0.7816(6) 0.4167(2) 0.0334(6) 0.0563(18) Uani 1 1 d . . . . .
C54 C 0.8731(7) 0.3970(2) 0.0639(8) 0.072(2) Uani 1 1 d . . . . .
H54 H 0.884126 0.384720 0.128211 0.087 Uiso 1 1 calc R U . . .
C55 C 0.9475(7) 0.3959(3) -0.0017(10) 0.086(3) Uani 1 1 d . . . . .
C56 C 0.9310(10) 0.4141(3) -0.0947(10) 0.095(4) Uani 1 1 d . . . . .
C57 C 0.8452(10) 0.4337(3) -0.1258(10) 0.098(3) Uani 1 1 d . . . . .
H57 H 0.836067 0.446258 -0.189332 0.118 Uiso 1 1 calc R U . . .
C58 C 0.7706(8) 0.4346(2) -0.0609(8) 0.080(3) Uani 1 1 d . . . . .
H58 H 0.709645 0.448068 -0.082001 0.096 Uiso 1 1 calc R U . . .
C59 C 0.6493(11) 0.3248(3) 0.7607(12) 0.121(5) Uani 1 1 d . . . . .
H59 H 0.640960 0.340421 0.699550 0.145 Uiso 1 1 calc R U . . .
Cl1 Cl 0.5206(5) 0.31468(16) 0.7774(4) 0.200(3) Uani 1 1 d . . . . .
Cl2 Cl 0.7149(7) 0.29054(14) 0.7269(8) 0.246(3) Uani 1 1 d . . . . .
Cl3 Cl 0.7266(5) 0.34357(13) 0.8773(4) 0.197(2) Uani 1 1 d . . . . .
C60 C 0.872(2) 0.2005(8) 0.628(3) 0.191(17) Uiso 0.47 1 d D . P A 1
H60A H 0.810994 0.203792 0.662704 0.229 Uiso 0.47 1 calc R U P A 1
H60B H 0.858922 0.180469 0.585111 0.229 Uiso 0.47 1 calc R U P A 1
C61 C 0.977(3) 0.1966(9) 0.717(2) 0.23(2) Uiso 0.47 1 d D . P A 1
H61A H 0.971874 0.177136 0.760217 0.272 Uiso 0.47 1 calc R U P A 1
H61B H 0.985489 0.215398 0.766180 0.272 Uiso 0.47 1 calc R U P A 1
C62 C 1.078(2) 0.1939(8) 0.668(3) 0.19(2) Uiso 0.47 1 d D . P A 1
H62A H 1.143365 0.193509 0.726348 0.225 Uiso 0.47 1 calc R U P A 1
H62B H 1.074742 0.173503 0.627124 0.225 Uiso 0.47 1 calc R U P A 1
C63 C 1.0852(16) 0.2226(8) 0.591(3) 0.161(14) Uiso 0.47 1 d D . P A 1
H63A H 1.099948 0.242621 0.633223 0.193 Uiso 0.47 1 calc R U P A 1
H63B H 1.145753 0.218897 0.555295 0.193 Uiso 0.47 1 calc R U P A 1
C64 C 0.980(2) 0.2268(8) 0.5025(19) 0.153(14) Uiso 0.47 1 d D . P A 1
H64A H 0.971571 0.208288 0.452549 0.184 Uiso 0.47 1 calc R U P A 1
H64B H 0.985782 0.246504 0.460355 0.184 Uiso 0.47 1 calc R U P A 1
C65 C 0.8795(17) 0.2294(7) 0.552(3) 0.137(11) Uiso 0.47 1 d D . P A 1
H65A H 0.882906 0.249672 0.593333 0.164 Uiso 0.47 1 calc R U P A 1
H65B H 0.814149 0.229968 0.493412 0.164 Uiso 0.47 1 calc R U P A 1
C60A C 1.045(2) 0.2035(7) 0.7441(17) 0.153(11) Uiso 0.53 1 d D . P B 2
H60C H 1.099274 0.206270 0.812298 0.183 Uiso 0.53 1 calc R U P B 2
H60D H 1.007482 0.182897 0.748372 0.183 Uiso 0.53 1 calc R U P B 2
C61A C 0.962(2) 0.2315(7) 0.7322(19) 0.177(14) Uiso 0.53 1 d D . P B 2
H61C H 0.922141 0.229765 0.789895 0.213 Uiso 0.53 1 calc R U P B 2
H61D H 1.001320 0.252223 0.741307 0.213 Uiso 0.53 1 calc R U P B 2
C62A C 0.8820(17) 0.2311(7) 0.621(2) 0.162(13) Uiso 0.53 1 d D . P B 2
H62C H 0.835660 0.250364 0.614100 0.194 Uiso 0.53 1 calc R U P B 2
H62D H 0.835560 0.211876 0.615871 0.194 Uiso 0.53 1 calc R U P B 2
C63A C 0.942(3) 0.2306(8) 0.5260(17) 0.203(18) Uiso 0.53 1 d D . P B 2
H63C H 0.888407 0.228717 0.456684 0.244 Uiso 0.53 1 calc R U P B 2
H63D H 0.980822 0.251093 0.525229 0.244 Uiso 0.53 1 calc R U P B 2
C64A C 1.022(3) 0.2020(8) 0.5373(19) 0.208(18) Uiso 0.53 1 d D . P B 2
H64C H 0.982005 0.181541 0.527750 0.249 Uiso 0.53 1 calc R U P B 2
H64D H 1.062818 0.203521 0.479669 0.249 Uiso 0.53 1 calc R U P B 2
C65A C 1.1026(19) 0.2020(8) 0.649(2) 0.190(18) Uiso 0.53 1 d D . P B 2
H65C H 1.146656 0.182196 0.655637 0.228 Uiso 0.53 1 calc R U P B 2
H65D H 1.151336 0.220619 0.653193 0.228 Uiso 0.53 1 calc R U P B 2

loop_
_atom_site_aniso_label
_atom_site_aniso_U_11
_atom_site_aniso_U_22
_atom_site_aniso_U_33
_atom_site_aniso_U_23
_atom_site_aniso_U_13
_atom_site_aniso_U_12
Sn1 0.0405(2) 0.0424(3) 0.0394(3) 0.00370(19) -0.00136(19) 0.00180(18)
F1 0.102(5) 0.176(8) 0.129(6) 0.021(5) 0.031(5) 0.004(5)
F2 0.179(8) 0.187(9) 0.151(8) 0.015(6) 0.108(7) 0.030(6)
F3 0.128(7) 0.290(14) 0.159(9) -0.028(9) 0.023(6) 0.065(8)
F4 0.118(5) 0.194(8) 0.106(5) -0.044(5) 0.070(4) -0.041(5)
I1 0.1145(5) 0.0719(4) 0.0716(4) -0.0206(3) 0.0134(4) -0.0263(3)
I2 0.1107(6) 0.1245(6) 0.0915(5) -0.0121(4) -0.0437(5) 0.0550(5)
I3 0.1842(9) 0.0560(4) 0.0850(5) -0.0181(3) 0.0279(5) -0.0189(4)
I4 0.0652(3) 0.0692(4) 0.0523(3) 0.0063(2) -0.0120(2) 0.0119(2)
N1 0.038(3) 0.045(3) 0.041(3) 0.005(2) -0.001(2) 0.002(2)
N2 0.041(3) 0.047(3) 0.045(3) 0.006(2) -0.001(2) 0.002(2)
N3 0.049(3) 0.043(3) 0.050(3) 0.001(3) -0.002(3) 0.002(2)
N4 0.042(3) 0.049(3) 0.042(3) -0.002(2) -0.001(2) -0.001(2)
O1 0.058(3) 0.078(4) 0.037(3) 0.008(2) 0.003(2) -0.008(2)
O2 0.092(5) 0.129(7) 0.105(6) 0.041(5) 0.017(4) 0.037(5)
O3 0.059(3) 0.068(3) 0.040(3) 0.004(2) 0.008(2) 0.001(2)
O4 0.065(4) 0.117(5) 0.079(4) 0.035(4) 0.019(3) 0.028(4)
C1 0.039(3) 0.048(4) 0.043(4) 0.008(3) 0.009(3) 0.004(3)
C2 0.054(4) 0.040(4) 0.055(4) 0.002(3) 0.002(3) 0.004(3)
C3 0.059(4) 0.043(4) 0.047(4) 0.000(3) 0.013(3) -0.003(3)
C4 0.045(3) 0.043(3) 0.039(4) 0.003(3) 0.008(3) -0.003(3)
C5 0.041(3) 0.057(4) 0.038(4) 0.002(3) 0.008(3) -0.005(3)
C6 0.041(3) 0.052(4) 0.038(4) 0.000(3) 0.007(3) -0.005(3)
C7 0.044(4) 0.059(4) 0.047(4) -0.003(3) 0.002(3) -0.008(3)
C8 0.040(3) 0.065(5) 0.046(4) 0.004(3) -0.001(3) -0.001(3)
C9 0.042(3) 0.058(4) 0.039(4) 0.011(3) 0.000(3) 0.008(3)
C10 0.043(4) 0.059(4) 0.043(4) 0.007(3) -0.001(3) 0.007(3)
C11 0.050(4) 0.050(4) 0.048(4) 0.010(3) -0.002(3) 0.009(3)
C12 0.065(5) 0.054(4) 0.062(5) 0.006(4) -0.004(4) 0.015(4)
C13 0.063(5) 0.043(4) 0.072(5) 0.000(4) 0.003(4) 0.009(3)
C14 0.053(4) 0.047(4) 0.055(4) 0.005(3) 0.005(3) 0.007(3)
C15 0.054(4) 0.048(4) 0.049(4) -0.001(3) 0.002(3) -0.007(3)
C16 0.046(4) 0.048(4) 0.052(4) -0.004(3) -0.002(3) 0.000(3)
C17 0.053(4) 0.059(5) 0.052(4) -0.005(3) -0.008(3) -0.006(3)
C18 0.044(4) 0.056(4) 0.048(4) 0.001(3) -0.007(3) 0.002(3)
C19 0.043(3) 0.047(4) 0.038(4) 0.002(3) 0.004(3) 0.001(3)
C20 0.038(3) 0.053(4) 0.037(4) 0.008(3) 0.007(3) 0.003(3)
C21 0.042(3) 0.055(4) 0.036(4) 0.000(3) 0.006(3) -0.005(3)
C22 0.062(5) 0.078(5) 0.050(5) -0.007(4) 0.014(4) -0.021(4)
C23 0.076(5) 0.064(5) 0.065(5) -0.013(4) 0.031(4) -0.010(4)
C24 0.064(4) 0.056(4) 0.045(4) -0.010(3) 0.015(4) -0.011(4)
C25 0.065(5) 0.058(4) 0.055(5) -0.001(4) 0.013(4) -0.021(4)
C26 0.051(4) 0.057(4) 0.055(5) -0.005(3) 0.013(3) -0.002(3)
C27 0.047(4) 0.052(4) 0.055(5) 0.007(3) 0.004(3) 0.007(3)
C28 0.079(6) 0.131(9) 0.059(6) 0.026(6) 0.015(5) 0.044(6)
C29 0.104(8) 0.130(9) 0.042(5) 0.015(5) 0.001(5) 0.042(7)
C30 0.066(5) 0.074(5) 0.057(5) -0.001(4) -0.012(4) 0.022(4)
C31 0.064(5) 0.093(7) 0.090(8) 0.014(6) 0.007(5) 0.033(5)
C32 0.066(5) 0.105(7) 0.054(5) 0.015(5) 0.006(4) 0.026(5)
C33 0.058(4) 0.049(4) 0.051(4) -0.002(3) -0.004(4) -0.001(3)
C34 0.076(5) 0.071(5) 0.078(6) -0.024(5) 0.027(5) -0.011(4)
C35 0.080(6) 0.063(5) 0.092(7) -0.010(5) 0.017(5) -0.018(4)
C36 0.093(6) 0.043(4) 0.051(5) -0.006(3) 0.001(4) -0.003(4)
C37 0.132(9) 0.062(6) 0.077(7) -0.021(5) 0.046(6) -0.011(6)
C38 0.096(7) 0.069(6) 0.081(7) -0.015(5) 0.038(5) -0.015(5)
C39 0.041(3) 0.043(4) 0.045(4) 0.003(3) 0.001(3) 0.001(3)
C40 0.050(4) 0.069(5) 0.053(5) 0.013(4) 0.012(3) 0.004(3)
C41 0.040(4) 0.070(5) 0.063(5) 0.012(4) 0.005(3) 0.005(3)
C42 0.050(4) 0.056(4) 0.038(4) 0.003(3) -0.007(3) 0.007(3)
C43 0.057(4) 0.083(6) 0.041(4) 0.020(4) 0.006(3) 0.004(4)
C44 0.045(4) 0.075(5) 0.053(5) 0.015(4) 0.010(3) 0.008(3)
C45 0.053(5) 0.087(6) 0.070(6) 0.005(5) 0.004(4) 0.006(4)
C46 0.076(6) 0.069(5) 0.067(6) 0.010(4) 0.002(5) -0.004(4)
C47 0.072(6) 0.085(6) 0.067(6) 0.003(5) 0.011(5) 0.005(5)
C48 0.076(7) 0.095(7) 0.094(8) 0.021(6) 0.006(6) -0.007(5)
C49 0.114(9) 0.126(10) 0.073(8) 0.018(7) 0.043(7) 0.014(7)
C50 0.090(8) 0.104(9) 0.112(10) 0.004(7) 0.005(7) -0.001(6)
C51 0.093(7) 0.098(7) 0.061(6) -0.004(5) 0.010(5) 0.002(6)
C52 0.057(5) 0.069(5) 0.053(5) -0.003(4) 0.010(4) 0.000(4)
C53 0.055(4) 0.067(5) 0.049(4) -0.005(4) 0.014(4) -0.011(4)
C54 0.073(6) 0.078(6) 0.062(5) -0.008(4) 0.004(5) -0.004(4)
C55 0.051(5) 0.107(8) 0.098(8) -0.030(6) 0.012(5) 0.011(5)
C56 0.102(8) 0.123(9) 0.070(7) -0.035(7) 0.038(6) -0.053(7)
C57 0.094(8) 0.109(9) 0.090(8) -0.001(7) 0.019(7) 0.003(7)
C58 0.077(6) 0.082(6) 0.079(7) 0.007(5) 0.014(5) -0.001(5)
C59 0.129(10) 0.095(9) 0.125(10) 0.021(8) -0.001(8) -0.040(7)
Cl1 0.199(5) 0.230(6) 0.149(4) 0.028(4) -0.007(4) -0.089(4)
Cl2 0.286(8) 0.120(4) 0.316(9) -0.026(5) 0.032(7) -0.023(4)
Cl3 0.226(5) 0.165(4) 0.153(4) -0.015(3) -0.061(4) -0.056(4)

loop_
_atom_type_symbol
_atom_type_description
_atom_type_scat_dispersion_real
_atom_type_scat_dispersion_imag
_atom_type_scat_source
C C 0.0033 0.0016 'International Tables Vol C Tables 4.2.6.8 and 6.1.1.4'
H H 0.0000 0.0000 'International Tables Vol C Tables 4.2.6.8 and 6.1.1.4'
Cl Cl 0.1484 0.1585 'International Tables Vol C Tables 4.2.6.8 and 6.1.1.4'
F F 0.0171 0.0103 'International Tables Vol C Tables 4.2.6.8 and 6.1.1.4'
I I -0.4742 1.8119 'International Tables Vol C Tables 4.2.6.8 and 6.1.1.4'
N N 0.0061 0.0033 'International Tables Vol C Tables 4.2.6.8 and 6.1.1.4'
O O 0.0106 0.0060 'International Tables Vol C Tables 4.2.6.8 and 6.1.1.4'
Sn Sn -0.6537 1.4246 'International Tables Vol C Tables 4.2.6.8 and 6.1.1.4'

loop_
_geom_angle_atom_site_label_1
_geom_angle_atom_site_label_2
_geom_angle_atom_site_label_3
_geom_angle
_geom_angle_site_symmetry_1
_geom_angle_site_symmetry_3
_geom_angle_publ_flag
N1 Sn1 N3 179.9(2) . . ?
N1 Sn1 N4 89.9(2) . . ?
N3 Sn1 N4 90.0(2) . . ?
N1 Sn1 O3 94.3(2) . . ?
N3 Sn1 O3 85.8(2) . . ?
N4 Sn1 O3 93.1(2) . . ?
N1 Sn1 N2 89.6(2) . . ?
N3 Sn1 N2 90.6(2) . . ?
N4 Sn1 N2 178.9(2) . . ?
O3 Sn1 N2 87.9(2) . . ?
N1 Sn1 O1 87.7(2) . . ?
N3 Sn1 O1 92.2(2) . . ?
N4 Sn1 O1 87.9(2) . . ?
O3 Sn1 O1 177.8(2) . . ?
N2 Sn1 O1 91.1(2) . . ?
C4 N1 C1 108.4(5) . . ?
C4 N1 Sn1 125.9(4) . . ?
C1 N1 Sn1 125.8(4) . . ?
C6 N2 C9 109.3(5) . . ?
C6 N2 Sn1 125.7(4) . . ?
C9 N2 Sn1 124.3(5) . . ?
C14 N3 C11 109.1(6) . . ?
C14 N3 Sn1 125.6(4) . . ?
C11 N3 Sn1 125.1(5) . . ?
C19 N4 C16 109.0(5) . . ?
C19 N4 Sn1 125.3(4) . . ?
C16 N4 Sn1 125.3(4) . . ?
C45 O1 Sn1 128.9(5) . . ?
C52 O3 Sn1 128.5(5) . . ?
N1 C1 C20 125.9(6) . . ?
N1 C1 C2 107.7(6) . . ?
C20 C1 C2 126.4(6) . . ?
C3 C2 C1 108.4(6) . . ?
C3 C2 H2 125.8 . . ?
C1 C2 H2 125.8 . . ?
C2 C3 C4 107.7(6) . . ?
C2 C3 H3 126.2 . . ?
C4 C3 H3 126.2 . . ?
N1 C4 C5 126.5(6) . . ?
N1 C4 C3 107.8(5) . . ?
C5 C4 C3 125.6(6) . . ?
C4 C5 C6 125.5(6) . . ?
C4 C5 C21 117.4(6) . . ?
C6 C5 C21 117.0(6) . . ?
N2 C6 C5 126.5(6) . . ?
N2 C6 C7 107.2(6) . . ?
C5 C6 C7 126.3(6) . . ?
C8 C7 C6 108.6(6) . . ?
C8 C7 H7 125.7 . . ?
C6 C7 H7 125.7 . . ?
C7 C8 C9 108.2(6) . . ?
C7 C8 H8 125.9 . . ?
C9 C8 H8 125.9 . . ?
N2 C9 C10 126.7(6) . . ?
N2 C9 C8 106.7(6) . . ?
C10 C9 C8 126.5(6) . . ?
C11 C10 C9 127.2(6) . . ?
C11 C10 C27 117.4(6) . . ?
C9 C10 C27 115.3(6) . . ?
N3 C11 C10 125.9(6) . . ?
N3 C11 C12 107.5(6) . . ?
C10 C11 C12 126.6(6) . . ?
C13 C12 C11 108.5(6) . . ?
C13 C12 H12 125.8 . . ?
C11 C12 H12 125.8 . . ?
C12 C13 C14 107.1(7) . . ?
C12 C13 H13 126.4 . . ?
C14 C13 H13 126.4 . . ?
N3 C14 C15 125.7(6) . . ?
N3 C14 C13 107.8(6) . . ?
C15 C14 C13 126.5(7) . . ?
C16 C15 C14 127.1(7) . . ?
C16 C15 C33 116.7(6) . . ?
C14 C15 C33 116.1(6) . . ?
N4 C16 C15 126.1(6) . . ?
N4 C16 C17 107.5(6) . . ?
C15 C16 C17 126.3(7) . . ?
C18 C17 C16 108.4(6) . . ?
C18 C17 H17 125.8 . . ?
C16 C17 H17 125.8 . . ?
C17 C18 C19 107.7(6) . . ?
C17 C18 H18 126.1 . . ?
C19 C18 H18 126.1 . . ?
N4 C19 C20 126.8(6) . . ?
N4 C19 C18 107.4(6) . . ?
C20 C19 C18 125.7(6) . . ?
C1 C20 C19 126.1(6) . . ?
C1 C20 C39 117.1(6) . . ?
C19 C20 C39 116.7(6) . . ?
C22 C21 C26 118.6(7) . . ?
C22 C21 C5 119.8(6) . . ?
C26 C21 C5 121.6(6) . . ?
C21 C22 C23 120.8(7) . . ?
C21 C22 H22 119.6 . . ?
C23 C22 H22 119.6 . . ?
C24 C23 C22 119.4(8) . . ?
C24 C23 H23 120.3 . . ?
C22 C23 H23 120.3 . . ?
C25 C24 C23 120.7(7) . . ?
C25 C24 I1 120.4(5) . . ?
C23 C24 I1 118.8(6) . . ?
C24 C25 C26 119.3(7) . . ?
C24 C25 H25 120.3 . . ?
C26 C25 H25 120.3 . . ?
C25 C26 C21 121.1(7) . . ?
C25 C26 H26 119.5 . . ?
C21 C26 H26 119.5 . . ?
C28 C27 C32 117.8(7) . . ?
C28 C27 C10 120.8(7) . . ?
C32 C27 C10 121.3(7) . . ?
C27 C28 C29 120.4(9) . . ?
C27 C28 H28 119.8 . . ?
C29 C28 H28 119.8 . . ?
C30 C29 C28 121.9(9) . . ?
C30 C29 H29 119.1 . . ?
C28 C29 H29 119.1 . . ?
C29 C30 C31 119.7(8) . . ?
C29 C30 I2 121.1(7) . . ?
C31 C30 I2 119.2(7) . . ?
C30 C31 C32 119.4(9) . . ?
C30 C31 H31 120.3 . . ?
C32 C31 H31 120.3 . . ?
C31 C32 C27 120.7(9) . . ?
C31 C32 H32 119.7 . . ?
C27 C32 H32 119.7 . . ?
C38 C33 C34 117.8(7) . . ?
C38 C33 C15 120.6(7) . . ?
C34 C33 C15 121.6(8) . . ?
C33 C34 C35 120.0(9) . . ?
C33 C34 H34 120.0 . . ?
C35 C34 H34 120.0 . . ?
C36 C35 C34 121.9(9) . . ?
C36 C35 H35 119.0 . . ?
C34 C35 H35 119.0 . . ?
C35 C36 C37 119.2(8) . . ?
C35 C36 I3 120.1(7) . . ?
C37 C36 I3 120.7(7) . . ?
C36 C37 C38 120.6(9) . . ?
C36 C37 H37 119.7 . . ?
C38 C37 H37 119.7 . . ?
C33 C38 C37 120.5(9) . . ?
C33 C38 H38 119.8 . . ?
C37 C38 H38 119.8 . . ?
C40 C39 C44 118.1(6) . . ?
C40 C39 C20 123.1(6) . . ?
C44 C39 C20 118.8(6) . . ?
C39 C40 C41 121.5(7) . . ?
C39 C40 H40 119.3 . . ?
C41 C40 H40 119.3 . . ?
C42 C41 C40 119.4(7) . . ?
C42 C41 H41 120.3 . . ?
C40 C41 H41 120.3 . . ?
C43 C42 C41 121.2(6) . . ?
C43 C42 I4 118.8(6) . . ?
C41 C42 I4 120.0(5) . . ?
C42 C43 C44 119.1(7) . . ?
C42 C43 H43 120.5 . . ?
C44 C43 H43 120.5 . . ?
C39 C44 C43 120.8(7) . . ?
C39 C44 H44 119.6 . . ?
C43 C44 H44 119.6 . . ?
O1 C45 O2 125.8(9) . . ?
O1 C45 C46 118.8(7) . . ?
O2 C45 C46 114.8(8) . . ?
C47 C46 C51 119.3(10) . . ?
C47 C46 C45 121.6(9) . . ?
C51 C46 C45 119.2(9) . . ?
C48 C47 C46 118.7(10) . . ?
C48 C47 H47 120.6 . . ?
C46 C47 H47 120.6 . . ?
C47 C48 C49 123.4(10) . . ?
C47 C48 F1 121.5(11) . . ?
C49 C48 F1 115.1(11) . . ?
C50 C49 C48 124.3(11) . . ?
C50 C49 F2 119.4(12) . . ?
C48 C49 F2 116.2(12) . . ?
C49 C50 C51 112.5(11) . . ?
C49 C50 H50 123.7 . . ?
C51 C50 H50 123.7 . . ?
C46 C51 C50 121.7(10) . . ?
C46 C51 H51 119.2 . . ?
C50 C51 H51 119.2 . . ?
O4 C52 O3 126.1(8) . . ?
O4 C52 C53 118.4(7) . . ?
O3 C52 C53 115.5(7) . . ?
C58 C53 C54 117.8(8) . . ?
C58 C53 C52 119.6(8) . . ?
C54 C53 C52 122.6(8) . . ?
C55 C54 C53 119.2(9) . . ?
C55 C54 H54 120.4 . . ?
C53 C54 H54 120.4 . . ?
C56 C55 F3 119.5(11) . . ?
C56 C55 C54 119.8(10) . . ?
F3 C55 C54 120.6(12) . . ?
C57 C56 C55 122.7(11) . . ?
C57 C56 F4 121.6(12) . . ?
C55 C56 F4 115.8(13) . . ?
C56 C57 C58 117.5(11) . . ?
C56 C57 H57 121.2 . . ?
C58 C57 H57 121.2 . . ?
C53 C58 C57 123.0(10) . . ?
C53 C58 H58 118.5 . . ?
C57 C58 H58 118.5 . . ?
Cl2 C59 Cl1 110.2(7) . . ?
Cl2 C59 Cl3 110.8(8) . . ?
Cl1 C59 Cl3 111.5(9) . . ?
Cl2 C59 H59 108.1 . . ?
Cl1 C59 H59 108.1 . . ?
Cl3 C59 H59 108.1 . . ?
C61 C60 C65 111.6(7) . . ?
C61 C60 H60A 109.3 . . ?
C65 C60 H60A 109.3 . . ?
C61 C60 H60B 109.3 . . ?
C65 C60 H60B 109.3 . . ?
H60A C60 H60B 108.0 . . ?
C60 C61 C62 111.6(7) . . ?
C60 C61 H61A 109.3 . . ?
C62 C61 H61A 109.3 . . ?
C60 C61 H61B 109.3 . . ?
C62 C61 H61B 109.3 . . ?
H61A C61 H61B 108.0 . . ?
C63 C62 C61 111.7(7) . . ?
C63 C62 H62A 109.3 . . ?
C61 C62 H62A 109.3 . . ?
C63 C62 H62B 109.3 . . ?
C61 C62 H62B 109.3 . . ?
H62A C62 H62B 107.9 . . ?
C64 C63 C62 112.1(7) . . ?
C64 C63 H63A 109.2 . . ?
C62 C63 H63A 109.2 . . ?
C64 C63 H63B 109.2 . . ?
C62 C63 H63B 109.2 . . ?
H63A C63 H63B 107.9 . . ?
C63 C64 C65 112.0(7) . . ?
C63 C64 H64A 109.2 . . ?
C65 C64 H64A 109.2 . . ?
C63 C64 H64B 109.2 . . ?
C65 C64 H64B 109.2 . . ?
H64A C64 H64B 107.9 . . ?
C60 C65 C64 111.6(7) . . ?
C60 C65 H65A 109.3 . . ?
C64 C65 H65A 109.3 . . ?
C60 C65 H65B 109.3 . . ?
C64 C65 H65B 109.3 . . ?
H65A C65 H65B 108.0 . . ?
C65A C60A C61A 112.6(7) . . ?
C65A C60A H60C 109.1 . . ?
C61A C60A H60C 109.1 . . ?
C65A C60A H60D 109.1 . . ?
C61A C60A H60D 109.1 . . ?
H60C C60A H60D 107.8 . . ?
C62A C61A C60A 112.2(7) . . ?
C62A C61A H61C 109.2 . . ?
C60A C61A H61C 109.2 . . ?
C62A C61A H61D 109.2 . . ?
C60A C61A H61D 109.2 . . ?
H61C C61A H61D 107.9 . . ?
C61A C62A C63A 111.5(7) . . ?
C61A C62A H62C 109.3 . . ?
C63A C62A H62C 109.3 . . ?
C61A C62A H62D 109.3 . . ?
C63A C62A H62D 109.3 . . ?
H62C C62A H62D 108.0 . . ?
C64A C63A C62A 111.4(7) . . ?
C64A C63A H63C 109.3 . . ?
C62A C63A H63C 109.3 . . ?
C64A C63A H63D 109.3 . . ?
C62A C63A H63D 109.3 . . ?
H63C C63A H63D 108.0 . . ?
C65A C64A C63A 111.9(7) . . ?
C65A C64A H64C 109.2 . . ?
C63A C64A H64C 109.2 . . ?
C65A C64A H64D 109.2 . . ?
C63A C64A H64D 109.2 . . ?
H64C C64A H64D 107.9 . . ?
C60A C65A C64A 112.4(7) . . ?
C60A C65A H65C 109.1 . . ?
C64A C65A H65C 109.1 . . ?
C60A C65A H65D 109.1 . . ?
C64A C65A H65D 109.1 . . ?
H65C C65A H65D 107.9 . . ?

loop_
_geom_bond_atom_site_label_1
_geom_bond_atom_site_label_2
_geom_bond_distance
_geom_bond_site_symmetry_2
_geom_bond_publ_flag
Sn1 N1 2.084(5) . ?
Sn1 N3 2.088(5) . ?
Sn1 N4 2.089(5) . ?
Sn1 O3 2.098(5) . ?
Sn1 N2 2.098(5) . ?
Sn1 O1 2.140(5) . ?
F1 C48 1.389(12) . ?
F2 C49 1.375(13) . ?
F3 C55 1.360(13) . ?
F4 C56 1.392(12) . ?
I1 C24 2.102(7) . ?
I2 C30 2.100(7) . ?
I3 C36 2.102(7) . ?
I4 C42 2.106(6) . ?
N1 C4 1.372(8) . ?
N1 C1 1.384(8) . ?
N2 C6 1.361(9) . ?
N2 C9 1.379(8) . ?
N3 C14 1.380(9) . ?
N3 C11 1.383(8) . ?
N4 C19 1.372(8) . ?
N4 C16 1.384(9) . ?
O1 C45 1.223(10) . ?
O2 C45 1.260(10) . ?
O3 C52 1.274(9) . ?
O4 C52 1.229(9) . ?
C1 C20 1.400(9) . ?
C1 C2 1.416(9) . ?
C2 C3 1.355(10) . ?
C2 H2 0.9300 . ?
C3 C4 1.430(9) . ?
C3 H3 0.9300 . ?
C4 C5 1.405(9) . ?
C5 C6 1.412(10) . ?
C5 C21 1.492(10) . ?
C6 C7 1.433(9) . ?
C7 C8 1.329(10) . ?
C7 H7 0.9300 . ?
C8 C9 1.438(10) . ?
C8 H8 0.9300 . ?
C9 C10 1.397(10) . ?
C10 C11 1.394(10) . ?
C10 C27 1.517(9) . ?
C11 C12 1.421(10) . ?
C12 C13 1.378(11) . ?
C12 H12 0.9300 . ?
C13 C14 1.434(10) . ?
C13 H13 0.9300 . ?
C14 C15 1.398(10) . ?
C15 C16 1.389(10) . ?
C15 C33 1.499(10) . ?
C16 C17 1.425(10) . ?
C17 C18 1.355(10) . ?
C17 H17 0.9300 . ?
C18 C19 1.443(9) . ?
C18 H18 0.9300 . ?
C19 C20 1.405(9) . ?
C20 C39 1.488(9) . ?
C21 C22 1.361(11) . ?
C21 C26 1.384(10) . ?
C22 C23 1.392(11) . ?
C22 H22 0.9300 . ?
C23 C24 1.374(11) . ?
C23 H23 0.9300 . ?
C24 C25 1.358(11) . ?
C25 C26 1.384(10) . ?
C25 H25 0.9300 . ?
C26 H26 0.9300 . ?
C27 C28 1.361(12) . ?
C27 C32 1.383(11) . ?
C28 C29 1.361(12) . ?
C28 H28 0.9300 . ?
C29 C30 1.330(13) . ?
C29 H29 0.9300 . ?
C30 C31 1.359(13) . ?
C31 C32 1.380(12) . ?
C31 H31 0.9300 . ?
C32 H32 0.9300 . ?
C33 C38 1.363(12) . ?
C33 C34 1.370(11) . ?
C34 C35 1.383(12) . ?
C34 H34 0.9300 . ?
C35 C36 1.324(13) . ?
C35 H35 0.9300 . ?
C36 C37 1.340(13) . ?
C37 C38 1.395(12) . ?
C37 H37 0.9300 . ?
C38 H38 0.9300 . ?
C39 C40 1.375(9) . ?
C39 C44 1.381(10) . ?
C40 C41 1.381(10) . ?
C40 H40 0.9300 . ?
C41 C42 1.364(11) . ?
C41 H41 0.9300 . ?
C42 C43 1.361(11) . ?
C43 C44 1.400(10) . ?
C43 H43 0.9300 . ?
C44 H44 0.9300 . ?
C45 C46 1.526(14) . ?
C46 C47 1.365(13) . ?
C46 C51 1.391(13) . ?
C47 C48 1.334(15) . ?
C47 H47 0.9300 . ?
C48 C49 1.353(16) . ?
C49 C50 1.340(17) . ?
C50 C51 1.490(16) . ?
C50 H50 0.9300 . ?
C51 H51 0.9300 . ?
C52 C53 1.500(11) . ?
C53 C58 1.365(12) . ?
C53 C54 1.381(12) . ?
C54 C55 1.373(14) . ?
C54 H54 0.9300 . ?
C55 C56 1.355(16) . ?
C56 C57 1.324(16) . ?
C57 C58 1.367(15) . ?
C57 H57 0.9300 . ?
C58 H58 0.9300 . ?
C59 Cl2 1.722(16) . ?
C59 Cl1 1.723(14) . ?
C59 Cl3 1.735(14) . ?
C59 H59 0.9800 . ?
C60 C61 1.528(7) . ?
C60 C65 1.529(7) . ?
C60 H60A 0.9700 . ?
C60 H60B 0.9700 . ?
C61 C62 1.529(7) . ?
C61 H61A 0.9700 . ?
C61 H61B 0.9700 . ?
C62 C63 1.529(7) . ?
C62 H62A 0.9700 . ?
C62 H62B 0.9700 . ?
C63 C64 1.524(7) . ?
C63 H63A 0.9700 . ?
C63 H63B 0.9700 . ?
C64 C65 1.529(7) . ?
C64 H64A 0.9700 . ?
C64 H64B 0.9700 . ?
C65 H65A 0.9700 . ?
C65 H65B 0.9700 . ?
C60A C65A 1.523(7) . ?
C60A C61A 1.524(7) . ?
C60A H60C 0.9700 . ?
C60A H60D 0.9700 . ?
C61A C62A 1.524(7) . ?
C61A H61C 0.9700 . ?
C61A H61D 0.9700 . ?
C62A C63A 1.533(7) . ?
C62A H62C 0.9700 . ?
C62A H62D 0.9700 . ?
C63A C64A 1.528(7) . ?
C63A H63C 0.9700 . ?
C63A H63D 0.9700 . ?
C64A C65A 1.525(7) . ?
C64A H64C 0.9700 . ?
C64A H64D 0.9700 . ?
C65A H65C 0.9700 . ?
C65A H65D 0.9700 . ?

loop_
_geom_torsion_atom_site_label_1
_geom_torsion_atom_site_label_2
_geom_torsion_atom_site_label_3
_geom_torsion_atom_site_label_4
_geom_torsion
_geom_torsion_site_symmetry_1
_geom_torsion_site_symmetry_2
_geom_torsion_site_symmetry_3
_geom_torsion_site_symmetry_4
_geom_torsion_publ_flag
C4 N1 C1 C20 -177.4(6) . . . . ?
Sn1 N1 C1 C20 3.3(10) . . . . ?
C4 N1 C1 C2 0.9(8) . . . . ?
Sn1 N1 C1 C2 -178.5(5) . . . . ?
N1 C1 C2 C3 -0.3(8) . . . . ?
C20 C1 C2 C3 178.0(7) . . . . ?
C1 C2 C3 C4 -0.4(8) . . . . ?
C1 N1 C4 C5 -178.3(7) . . . . ?
Sn1 N1 C4 C5 1.1(10) . . . . ?
C1 N1 C4 C3 -1.1(8) . . . . ?
Sn1 N1 C4 C3 178.2(4) . . . . ?
C2 C3 C4 N1 1.0(8) . . . . ?
C2 C3 C4 C5 178.2(7) . . . . ?
N1 C4 C5 C6 1.6(12) . . . . ?
C3 C4 C5 C6 -175.0(7) . . . . ?
N1 C4 C5 C21 -174.3(6) . . . . ?
C3 C4 C5 C21 9.1(11) . . . . ?
C9 N2 C6 C5 -177.0(7) . . . . ?
Sn1 N2 C6 C5 -6.3(10) . . . . ?
C9 N2 C6 C7 1.6(8) . . . . ?
Sn1 N2 C6 C7 172.3(5) . . . . ?
C4 C5 C6 N2 1.2(12) . . . . ?
C21 C5 C6 N2 177.2(6) . . . . ?
C4 C5 C6 C7 -177.1(7) . . . . ?
C21 C5 C6 C7 -1.1(10) . . . . ?
N2 C6 C7 C8 -0.3(8) . . . . ?
C5 C6 C7 C8 178.3(7) . . . . ?
C6 C7 C8 C9 -1.0(9) . . . . ?
C6 N2 C9 C10 174.5(7) . . . . ?
Sn1 N2 C9 C10 3.7(10) . . . . ?
C6 N2 C9 C8 -2.2(8) . . . . ?
Sn1 N2 C9 C8 -173.0(5) . . . . ?
C7 C8 C9 N2 2.0(8) . . . . ?
C7 C8 C9 C10 -174.7(7) . . . . ?
N2 C9 C10 C11 -1.9(13) . . . . ?
C8 C9 C10 C11 174.2(8) . . . . ?
N2 C9 C10 C27 -177.3(7) . . . . ?
C8 C9 C10 C27 -1.2(11) . . . . ?
C14 N3 C11 C10 179.4(7) . . . . ?
Sn1 N3 C11 C10 -4.1(11) . . . . ?
C14 N3 C11 C12 -1.3(9) . . . . ?
Sn1 N3 C11 C12 175.2(5) . . . . ?
C9 C10 C11 N3 2.1(13) . . . . ?
C27 C10 C11 N3 177.4(7) . . . . ?
C9 C10 C11 C12 -177.1(8) . . . . ?
C27 C10 C11 C12 -1.7(12) . . . . ?
N3 C11 C12 C13 1.6(10) . . . . ?
C10 C11 C12 C13 -179.2(8) . . . . ?
C11 C12 C13 C14 -1.1(10) . . . . ?
C11 N3 C14 C15 178.6(8) . . . . ?
Sn1 N3 C14 C15 2.1(11) . . . . ?
C11 N3 C14 C13 0.6(9) . . . . ?
Sn1 N3 C14 C13 -175.8(5) . . . . ?
C12 C13 C14 N3 0.3(10) . . . . ?
C12 C13 C14 C15 -177.6(8) . . . . ?
N3 C14 C15 C16 -4.3(14) . . . . ?
C13 C14 C15 C16 173.3(8) . . . . ?
N3 C14 C15 C33 173.0(7) . . . . ?
C13 C14 C15 C33 -9.4(12) . . . . ?
C19 N4 C16 C15 175.6(7) . . . . ?
Sn1 N4 C16 C15 2.9(11) . . . . ?
C19 N4 C16 C17 -1.2(8) . . . . ?
Sn1 N4 C16 C17 -173.9(5) . . . . ?
C14 C15 C16 N4 1.6(14) . . . . ?
C33 C15 C16 N4 -175.7(7) . . . . ?
C14 C15 C16 C17 177.7(8) . . . . ?
C33 C15 C16 C17 0.4(12) . . . . ?
N4 C16 C17 C18 1.0(9) . . . . ?
C15 C16 C17 C18 -175.8(8) . . . . ?
C16 C17 C18 C19 -0.4(9) . . . . ?
C16 N4 C19 C20 -174.4(7) . . . . ?
Sn1 N4 C19 C20 -1.7(10) . . . . ?
C16 N4 C19 C18 1.0(8) . . . . ?
Sn1 N4 C19 C18 173.6(5) . . . . ?
C17 C18 C19 N4 -0.4(9) . . . . ?
C17 C18 C19 C20 175.1(7) . . . . ?
N1 C1 C20 C19 2.6(11) . . . . ?
C2 C1 C20 C19 -175.4(7) . . . . ?
N1 C1 C20 C39 -174.0(6) . . . . ?
C2 C1 C20 C39 8.1(10) . . . . ?
N4 C19 C20 C1 -3.4(12) . . . . ?
C18 C19 C20 C1 -178.0(7) . . . . ?
N4 C19 C20 C39 173.1(6) . . . . ?
C18 C19 C20 C39 -1.4(10) . . . . ?
C4 C5 C21 C22 62.3(9) . . . . ?
C6 C5 C21 C22 -113.9(8) . . . . ?
C4 C5 C21 C26 -117.0(8) . . . . ?
C6 C5 C21 C26 66.7(9) . . . . ?
C26 C21 C22 C23 -1.4(12) . . . . ?
C5 C21 C22 C23 179.2(7) . . . . ?
C21 C22 C23 C24 1.0(13) . . . . ?
C22 C23 C24 C25 0.1(13) . . . . ?
C22 C23 C24 I1 178.5(7) . . . . ?
C23 C24 C25 C26 -0.7(12) . . . . ?
I1 C24 C25 C26 -179.1(6) . . . . ?
C24 C25 C26 C21 0.2(12) . . . . ?
C22 C21 C26 C25 0.8(11) . . . . ?
C5 C21 C26 C25 -179.8(7) . . . . ?
C11 C10 C27 C28 -104.5(10) . . . . ?
C9 C10 C27 C28 71.4(11) . . . . ?
C11 C10 C27 C32 78.1(10) . . . . ?
C9 C10 C27 C32 -106.0(9) . . . . ?
C32 C27 C28 C29 -1.0(16) . . . . ?
C10 C27 C28 C29 -178.5(10) . . . . ?
C27 C28 C29 C30 -0.7(19) . . . . ?
C28 C29 C30 C31 2.5(18) . . . . ?
C28 C29 C30 I2 179.2(9) . . . . ?
C29 C30 C31 C32 -2.6(17) . . . . ?
I2 C30 C31 C32 -179.3(8) . . . . ?
C30 C31 C32 C27 0.9(16) . . . . ?
C28 C27 C32 C31 0.9(15) . . . . ?
C10 C27 C32 C31 178.4(9) . . . . ?
C16 C15 C33 C38 108.5(9) . . . . ?
C14 C15 C33 C38 -69.1(10) . . . . ?
C16 C15 C33 C34 -69.9(10) . . . . ?
C14 C15 C33 C34 112.6(9) . . . . ?
C38 C33 C34 C35 2.9(14) . . . . ?
C15 C33 C34 C35 -178.6(8) . . . . ?
C33 C34 C35 C36 -2.5(15) . . . . ?
C34 C35 C36 C37 -0.4(15) . . . . ?
C34 C35 C36 I3 178.1(8) . . . . ?
C35 C36 C37 C38 2.7(16) . . . . ?
I3 C36 C37 C38 -175.8(8) . . . . ?
C34 C33 C38 C37 -0.7(14) . . . . ?
C15 C33 C38 C37 -179.1(9) . . . . ?
C36 C37 C38 C33 -2.2(16) . . . . ?
C1 C20 C39 C40 -109.0(8) . . . . ?
C19 C20 C39 C40 74.2(9) . . . . ?
C1 C20 C39 C44 71.8(9) . . . . ?
C19 C20 C39 C44 -105.0(8) . . . . ?
C44 C39 C40 C41 -0.2(12) . . . . ?
C20 C39 C40 C41 -179.4(7) . . . . ?
C39 C40 C41 C42 1.2(12) . . . . ?
C40 C41 C42 C43 -2.1(12) . . . . ?
C40 C41 C42 I4 -179.8(6) . . . . ?
C41 C42 C43 C44 1.9(13) . . . . ?
I4 C42 C43 C44 179.7(6) . . . . ?
C40 C39 C44 C43 0.0(12) . . . . ?
C20 C39 C44 C43 179.2(7) . . . . ?
C42 C43 C44 C39 -0.8(13) . . . . ?
Sn1 O1 C45 O2 -22.4(15) . . . . ?
Sn1 O1 C45 C46 166.9(6) . . . . ?
O1 C45 C46 C47 26.2(14) . . . . ?
O2 C45 C46 C47 -145.5(10) . . . . ?
O1 C45 C46 C51 -154.5(9) . . . . ?
O2 C45 C46 C51 33.8(13) . . . . ?
C51 C46 C47 C48 -1.4(14) . . . . ?
C45 C46 C47 C48 177.8(9) . . . . ?
C46 C47 C48 C49 2.6(17) . . . . ?
C46 C47 C48 F1 -179.8(9) . . . . ?
C47 C48 C49 C50 -1(2) . . . . ?
F1 C48 C49 C50 -178.7(11) . . . . ?
C47 C48 C49 F2 175.7(10) . . . . ?
F1 C48 C49 F2 -2.0(16) . . . . ?
C48 C49 C50 C51 -1.6(18) . . . . ?
F2 C49 C50 C51 -178.2(10) . . . . ?
C47 C46 C51 C50 -1.2(15) . . . . ?
C45 C46 C51 C50 179.5(9) . . . . ?
C49 C50 C51 C46 2.7(16) . . . . ?
Sn1 O3 C52 O4 0.5(13) . . . . ?
Sn1 O3 C52 C53 -177.7(5) . . . . ?
O4 C52 C53 C58 12.7(12) . . . . ?
O3 C52 C53 C58 -169.0(8) . . . . ?
O4 C52 C53 C54 -168.1(8) . . . . ?
O3 C52 C53 C54 10.2(11) . . . . ?
C58 C53 C54 C55 -1.0(13) . . . . ?
C52 C53 C54 C55 179.8(8) . . . . ?
C53 C54 C55 C56 0.5(14) . . . . ?
C53 C54 C55 F3 -177.2(10) . . . . ?
F3 C55 C56 C57 178.3(11) . . . . ?
C54 C55 C56 C57 0.6(16) . . . . ?
F3 C55 C56 F4 -3.0(15) . . . . ?
C54 C55 C56 F4 179.3(8) . . . . ?
C55 C56 C57 C58 -1.1(17) . . . . ?
F4 C56 C57 C58 -179.7(9) . . . . ?
C54 C53 C58 C57 0.5(14) . . . . ?
C52 C53 C58 C57 179.7(9) . . . . ?
C56 C57 C58 C53 0.6(17) . . . . ?
C65 C60 C61 C62 -54.6(17) . . . . ?
C60 C61 C62 C63 53.9(17) . . . . ?
C61 C62 C63 C64 -53.3(17) . . . . ?
C62 C63 C64 C65 53.2(17) . . . . ?
C61 C60 C65 C64 54.4(16) . . . . ?
C63 C64 C65 C60 -53.7(16) . . . . ?
C65A C60A C61A C62A 52.1(17) . . . . ?
C60A C61A C62A C63A -53.7(16) . . . . ?
C61A C62A C63A C64A 54.8(16) . . . . ?
C62A C63A C64A C65A -54.2(17) . . . . ?
C61A C60A C65A C64A -51.4(18) . . . . ?
C63A C64A C65A C60A 52.5(17) . . . . ?
